data_4120437
loop_
_publ_author_name
'Li, Peng'
'He, Yabing'
'Guang, Jie'
'Weng, Linghong'
'Zhao, John Cong-Gui'
'Xiang, Shengchang'
'Chen, Banglin'

_publ_section_title
;
 A homochiral microporous hydrogen-bonded organic framework for highly
 enantioselective separation of secondary alcohols.
;
_journal_issue 2
_journal_name_full 'Journal of the American Chemical Society'
_journal_page_first 547
_journal_page_last 549
_journal_paper_doi 10.1021/ja4129795
_journal_volume 136
_journal_year 2014
_chemical_absolute_configuration rm
_chemical_formula_moiety 'C44 H44 N20 O3'
_chemical_formula_sum 'C44 H44 N20 O3'
_chemical_formula_weight 900.99
_chemical_name_common hof-2-r-pea
_chemical_name_systematic
; 
 ? 
;
_space_group_IT_number 170
_symmetry_cell_setting hexagonal
_symmetry_space_group_name_Hall 'P 65'
_symmetry_space_group_name_H-M 'P 65'
_atom_sites_solution_hydrogens geom
_atom_sites_solution_primary direct
_atom_sites_solution_secondary difmap
_audit_creation_method SHELXL-97
_cell_angle_alpha 90.00
_cell_angle_beta 90.00
_cell_angle_gamma 120.00
_cell_formula_units_Z 6
_cell_length_a 11.9083(3)
_cell_length_b 11.9083(3)
_cell_length_c 71.9218(7)
_cell_measurement_reflns_used 102810
_cell_measurement_temperature 296(2)
_cell_measurement_theta_max 75.2
_cell_measurement_theta_min 3.69
_cell_volume 8832.6(3)
_computing_structure_refinement 'SHELXL-97 (Sheldrick, 1997)'
_computing_structure_solution 'SHELXS-97 (Sheldrick, 1990)'
_diffrn_ambient_temperature 296(2)
_diffrn_measured_fraction_theta_full 1.000
_diffrn_measured_fraction_theta_max 1.000
_diffrn_measurement_device_type 'Bruker Smart 1000 CCD area detector'
_diffrn_measurement_method Omega
_diffrn_radiation_monochromator graphite
_diffrn_radiation_source 'fine-focus bsealed tube'
_diffrn_radiation_type CuK\a
_diffrn_radiation_wavelength 1.54178
_diffrn_reflns_av_R_equivalents 0.0517
_diffrn_reflns_av_sigmaI/netI 0.0659
_diffrn_reflns_limit_h_max 14
_diffrn_reflns_limit_h_min -12
_diffrn_reflns_limit_k_max 14
_diffrn_reflns_limit_k_min -13
_diffrn_reflns_limit_l_max 75
_diffrn_reflns_limit_l_min -90
_diffrn_reflns_number 42360
_diffrn_reflns_theta_full 75.2
_diffrn_reflns_theta_max 75.04
_diffrn_reflns_theta_min 3.69
_diffrn_standards_decay_% none
_diffrn_standards_number 0
_exptl_absorpt_coefficient_mu 0.567
_exptl_absorpt_correction_T_max 0.9720
_exptl_absorpt_correction_T_min 0.8730
_exptl_absorpt_correction_type multi-scan
_exptl_absorpt_process_details "'SADABS "
_exptl_crystal_colour yellow
_exptl_crystal_density_diffrn 1.016
_exptl_crystal_density_method 'not measured'
_exptl_crystal_description block
_exptl_crystal_F_000 2832
_exptl_crystal_size_max 0.25
_exptl_crystal_size_mid 0.20
_exptl_crystal_size_min 0.05
_platon_squeeze_details
;
;
_refine_diff_density_max 0.378
_refine_diff_density_min -0.348
_refine_diff_density_rms 0.046
_refine_ls_abs_structure_details 'Flack H D (1983), Acta Cryst. A39, 876-881'
_refine_ls_abs_structure_Flack 0.00(3)
_refine_ls_extinction_method none
_refine_ls_goodness_of_fit_ref 1.002
_refine_ls_hydrogen_treatment constr
_refine_ls_matrix_type full
_refine_ls_number_parameters 539
_refine_ls_number_reflns 9983
_refine_ls_number_restraints 9
_refine_ls_restrained_S_all 1.010
_refine_ls_R_factor_all 0.1029
_refine_ls_R_factor_gt 0.0873
_refine_ls_shift/su_max 0.002
_refine_ls_shift/su_mean 0.000
_refine_ls_structure_factor_coef Fsqd
_refine_ls_weighting_details 'calc w=1/[\s^2^(Fo^2^)+(0.0300P)^2^+6.0000P] where P=(Fo^2^+2Fc^2^)/3'
_refine_ls_weighting_scheme calc
_refine_ls_wR_factor_gt 0.1505
_refine_ls_wR_factor_ref 0.1566
_reflns_number_gt 6724
_reflns_number_total 9983
_reflns_threshold_expression >2sigma(I)
_cod_data_source_file ja4129795_si_003.cif
_cod_data_source_block hof-2-r-pea
_cod_depositor_comments
;
The following automatic conversions were performed:

'_chemical_absolute_configuration' value ' rm ' changed to 'rm'
according to
/usr/data/users/saulius/automatic-downloads/current/ACS/lib/dictionaries/cif_core.dic
dictionary named 'cif_core.dic' version 2.4.2 from 2011-04-26.

Automatic conversion script
Id: cif_fix_values 2281 2013-09-26 08:29:07Z andrius 
;
_cod_original_cell_volume 8832.6(4)
_cod_database_code 4120437

loop_
_symmetry_equiv_pos_as_xyz
'x, y, z'
'-y, x-y, z+2/3'
'-x+y, -x, z+1/3'
'-x, -y, z+1/2'
'y, -x+y, z+1/6'
'x-y, x, z+5/6'

loop_
_atom_site_label
_atom_site_type_symbol
_atom_site_fract_x
_atom_site_fract_y
_atom_site_fract_z
_atom_site_U_iso_or_equiv
_atom_site_adp_type
_atom_site_occupancy
_atom_site_symmetry_multiplicity
_atom_site_calc_flag
_atom_site_refinement_flags
_atom_site_disorder_assembly
N1 N 0.4136(4) 0.7534(4) 0.99606(5) 0.0770(10) Uani 1 1 d . .
N2 N 0.5964(5) 0.9443(4) 1.00721(7) 0.0913(13) Uani 1 1 d . .
N3 N 0.4372(5) 0.9554(5) 0.98772(8) 0.0993(14) Uani 1 1 d . .
N4 N 0.5620(5) 0.7516(5) 1.01567(8) 0.1052(17) Uani 1 1 d . .
H4A H 0.6323 0.7907 1.0221 0.126 Uiso 1 1 calc R .
H4B H 0.5176 0.6681 1.0155 0.126 Uiso 1 1 calc R .
N5 N 0.6207(9) 1.1466(6) 0.99703(12) 0.170(4) Uani 1 1 d . .
H5A H 0.5972 1.1883 0.9897 0.204 Uiso 1 1 calc R .
H5B H 0.6906 1.1881 1.0035 0.204 Uiso 1 1 calc R .
N6 N 0.0731(5) 0.4558(4) 1.03042(8) 0.0948(14) Uani 1 1 d . .
N7 N -0.0482(7) 0.2835(6) 1.05099(9) 0.147(3) Uani 1 1 d . .
N8 N -0.1045(6) 0.2726(5) 1.01811(8) 0.1112(18) Uani 1 1 d . .
N9 N 0.1302(6) 0.4666(5) 1.06128(7) 0.125(2) Uani 1 1 d . .
H9A H 0.1984 0.5408 1.0593 0.150 Uiso 1 1 calc R .
H9B H 0.1147 0.4330 1.0722 0.150 Uiso 1 1 calc R .
N10 N -0.2102(8) 0.1000(6) 1.03733(12) 0.164(4) Uani 1 1 d . .
H10A H -0.2254 0.0590 1.0477 0.197 Uiso 1 1 calc R .
H10B H -0.2553 0.0610 1.0276 0.197 Uiso 1 1 calc R .
N11 N -0.4137(4) 0.3404(4) 0.88801(7) 0.0862(12) Uani 1 1 d . .
N12 N -0.5921(5) 0.3566(5) 0.87596(7) 0.0955(14) Uani 1 1 d . .
N13 N -0.4386(5) 0.5149(5) 0.89604(9) 0.110(2) Uani 1 1 d . .
N14 N -0.5636(4) 0.1868(5) 0.86831(7) 0.0946(14) Uani 1 1 d . .
H14A H -0.6345 0.1548 0.8620 0.114 Uiso 1 1 calc R .
H14B H -0.5206 0.1463 0.8688 0.114 Uiso 1 1 calc R .
N15 N -0.6106(6) 0.5297(7) 0.88460(11) 0.131(2) Uani 1 1 d . .
H15A H -0.6727 0.5069 0.8767 0.157 Uiso 1 1 calc R .
H15B H -0.5862 0.5979 0.8913 0.157 Uiso 1 1 calc R .
N16 N -0.0771(4) 0.3865(5) 0.85282(6) 0.0865(12) Uani 1 1 d . .
N17 N 0.0526(7) 0.3358(10) 0.83344(8) 0.154(3) Uani 1 1 d . .
N18 N 0.1018(5) 0.3726(6) 0.86493(8) 0.1043(15) Uani 1 1 d . .
N19 N -0.1227(5) 0.3467(6) 0.82209(7) 0.1050(16) Uani 1 1 d . .
H19A H -0.1889 0.3576 0.8227 0.126 Uiso 1 1 calc R .
H19B H -0.1011 0.3275 0.8116 0.126 Uiso 1 1 calc R .
N20 N 0.2255(8) 0.3243(11) 0.84398(12) 0.182(4) Uani 1 1 d . .
H20A H 0.2458 0.3214 0.8326 0.218 Uiso 1 1 calc R .
H20B H 0.2731 0.3219 0.8528 0.218 Uiso 1 1 calc R .
C1 C 0.0469(6) 0.6566(8) 0.94971(9) 0.1023(19) Uani 1 1 d . A
C5 C 0.1438(6) 0.6382(5) 0.97850(8) 0.0893(15) Uani 1 1 d . .
C6 C 0.1270(5) 0.5734(5) 0.99554(6) 0.0766(11) Uani 1 1 d . .
H6 H 0.1919 0.6104 1.0045 0.11(2) Uiso 1 1 calc R .
C7 C 0.0160(6) 0.4556(5) 0.99931(8) 0.0887(14) Uani 1 1 d . .
C8 C -0.0730(7) 0.3971(8) 0.98501(12) 0.112(3) Uani 1 1 d . .
H8 H -0.1391 0.3112 0.9862 0.153 Uiso 1 1 calc R .
C9 C -0.0637(5) 0.4692(6) 0.96818(8) 0.1005(18) Uani 1 1 d . .
H9 H -0.1302 0.4356 0.9594 0.121 Uiso 1 1 calc R .
C10 C 0.0471(6) 0.5896(6) 0.96549(9) 0.0962(17) Uani 1 1 d . .
C13 C 0.3756(5) 0.8291(5) 0.98714(8) 0.0813(13) Uani 1 1 d . .
C14 C 0.5439(8) 1.0091(5) 0.99849(10) 0.108(2) Uani 1 1 d . .
C15 C 0.5225(6) 0.8194(5) 1.00603(7) 0.0850(14) Uani 1 1 d . .
C16 C -0.0001(6) 0.3927(5) 1.01716(10) 0.1010(18) Uani 1 1 d . .
C17 C 0.0501(6) 0.4047(6) 1.04759(9) 0.0990(18) Uani 1 1 d . .
C18 C -0.1222(8) 0.2169(8) 1.03632(13) 0.143(3) Uani 1 1 d . .
C22 C -0.2611(6) 0.5034(6) 0.90870(8) 0.0929(16) Uani 1 1 d . A
C23 C -0.1505(6) 0.4923(6) 0.90554(7) 0.0870(14) Uani 1 1 d . .
C24 C -0.1250(6) 0.4444(7) 0.88903(7) 0.0913(15) Uani 1 1 d . .
H24 H -0.1882 0.4142 0.8798 0.110 Uiso 1 1 calc R .
C25 C -0.0180(6) 0.4390(6) 0.88567(8) 0.0904(15) Uani 1 1 d . .
C26 C 0.0754(6) 0.4765(8) 0.90009(9) 0.109(2) Uani 1 1 d . .
H26 H 0.1466 0.4645 0.8987 0.131 Uiso 1 1 calc R .
C27 C 0.0606(6) 0.5283(9) 0.91545(9) 0.120(3) Uani 1 1 d . .
H27 H 0.1256 0.5579 0.9244 0.144 Uiso 1 1 calc R .
C28 C -0.0450(6) 0.5403(6) 0.91874(8) 0.0914(15) Uani 1 1 d . A
C31 C -0.3709(6) 0.4545(7) 0.89652(9) 0.104(2) Uani 1 1 d . .
C32 C -0.5534(7) 0.4605(8) 0.88638(12) 0.117(3) Uani 1 1 d . .
C33 C -0.5219(5) 0.2947(6) 0.87699(7) 0.0847(14) Uani 1 1 d . .
C34 C 0.0056(6) 0.3954(7) 0.86662(7) 0.0932(17) Uani 1 1 d . .
C35 C -0.0529(7) 0.3596(9) 0.83756(10) 0.118(2) Uani 1 1 d . .
C36 C 0.1132(9) 0.3331(10) 0.84826(11) 0.129(3) Uani 1 1 d . .
C2 C 0.1514(10) 0.7754(8) 0.94763(11) 0.130(3) Uani 1 1 d . A
C3 C 0.2600(8) 0.8339(7) 0.95980(12) 0.120(3) Uani 1 1 d . .
H3 H 0.3303 0.9161 0.9574 0.144 Uiso 1 1 calc R .
C4 C 0.2568(7) 0.7655(5) 0.97483(9) 0.1013(19) Uani 1 1 d . .
O1 O 0.1660(10) 0.8454(6) 0.93056(13) 0.110(5) Uani 1 1 d D .
C30 C -0.2441(16) 0.8065(17) 0.9724(2) 0.068(5) Uani 1 1 d D .
H30A H -0.1883 0.8950 0.9680 0.11(2) Uiso 1 1 calc R .
H30B H -0.2048 0.7814 0.9841 0.11(2) Uiso 1 1 calc R .
H30C H -0.3286 0.7926 0.9755 0.11(2) Uiso 1 1 calc R .
O2 O -0.1602(6) 0.6914(8) 0.95307(8) 0.102(3) Uani 1 1 d D .
C19 C -0.0611(7) 0.6039(7) 0.93618(8) 0.1032(19) Uani 1 1 d . .
C20 C -0.1565(8) 0.6212(7) 0.93770(8) 0.106(2) Uani 1 1 d . A
C21 C -0.2582(7) 0.5719(8) 0.92567(11) 0.117(2) Uani 1 1 d . .
H21 H -0.3290 0.5824 0.9284 0.140 Uiso 1 1 calc R A
C11 C 0.279(2) 0.900(3) 0.9173(3) 0.064(9) Uani 1 1 d . .
H11A H 0.3576 0.9579 0.9241 0.11(2) Uiso 1 1 calc R A
H11B H 0.2894 0.8288 0.9126 0.11(2) Uiso 1 1 calc R A
C12 C 0.267(2) 0.971(2) 0.9013(3) 0.068(7) Uani 1 1 d . .
H12A H 0.3371 0.9931 0.8928 0.11(2) Uiso 1 1 calc R A
H12B H 0.2697 1.0484 0.9057 0.11(2) Uiso 1 1 calc R A
H12C H 0.1857 0.9168 0.8951 0.11(2) Uiso 1 1 calc R A
C29 C -0.271(3) 0.706(4) 0.9572(5) 0.064(14) Uani 1 1 d . .
H29A H -0.3426 0.6227 0.9612 0.11 Uiso 1 1 calc R A
H29B H -0.2976 0.7315 0.9460 0.11 Uiso 1 1 calc R A
O3 O 0.04052 0.92661 0.95056 0.068(5) Uani 1 1 d PRD .
C43 C 0.06590 1.05284 0.95727 0.0629(1) Uani 1 1 d . .
C44 C 0.19834 1.15349 0.94984 0.0799(4) Uani 1 1 d . .
C41 C 0.06511 1.04951 0.97813 0.0589(4) Uani 1 1 d . .
C40 C 0.06454 1.15104 0.98790 0.0699(3) Uani 1 1 d . .
C39 C 0.06438 1.15104 1.00728 0.0939(3) Uani 1 1 d . .
C38 C 0.06438 1.04962 1.01702 0.1049(9) Uani 1 1 d . .
C37 C 0.06438 0.94817 1.00733 0.1199(2) Uani 1 1 d . .
C42 C 0.06482 0.94793 0.98793 0.0849(7) Uani 1 1 d . .
H45A H 0.08511 0.92008 0.94142 0.11(2) Uiso 1 1 calc R .
H44A H 0.19482 1.16024 0.93439 0.11(2) Uiso 1 1 calc R .
H44B H 0.27258 1.12602 0.95351 0.11(2) Uiso 1 1 calc R .
H44C H 0.22771 1.25037 0.95601 0.11(2) Uiso 1 1 calc R .
H43A H -0.00955 1.07741 0.95237 0.11(2) Uiso 1 1 calc R .
H40A H 0.06419 1.23088 0.98024 0.11(2) Uiso 1 1 calc R .
H39A H 0.06409 1.23105 1.01489 0.11(2) Uiso 1 1 calc R .
H42A H 0.06422 0.86763 0.98022 0.11(2) Uiso 1 1 calc R .
H38A H 0.06416 1.04972 1.03232 0.11(2) Uiso 1 1 calc R .
H37A H 0.06400 0.87792 1.01297 0.11(2) Uiso 1 1 calc R .

loop_
_atom_site_aniso_label
_atom_site_aniso_U_11
_atom_site_aniso_U_22
_atom_site_aniso_U_33
_atom_site_aniso_U_23
_atom_site_aniso_U_13
_atom_site_aniso_U_12
N1 0.094(3) 0.076(2) 0.060(2) -0.0048(17) 0.0003(18) 0.042(2)
N2 0.086(3) 0.080(3) 0.080(3) 0.021(2) -0.020(2) 0.021(2)
N3 0.097(3) 0.080(3) 0.114(4) 0.005(2) -0.018(3) 0.039(2)
N4 0.087(3) 0.084(3) 0.114(4) 0.014(2) -0.043(3) 0.020(2)
N5 0.186(7) 0.071(3) 0.161(7) -0.016(3) -0.063(6) -0.005(4)
N6 0.084(3) 0.075(2) 0.106(4) -0.001(2) -0.027(2) 0.025(2)
N7 0.118(4) 0.100(4) 0.104(4) 0.014(3) -0.022(3) -0.033(3)
N8 0.113(4) 0.086(3) 0.087(3) -0.008(2) -0.032(3) 0.014(3)
N9 0.154(5) 0.071(2) 0.067(3) 0.006(2) -0.034(3) -0.004(3)
N10 0.150(6) 0.085(3) 0.164(7) -0.005(4) -0.063(5) -0.012(4)
N11 0.091(3) 0.094(3) 0.094(3) -0.037(2) -0.038(2) 0.062(2)
N12 0.086(3) 0.123(4) 0.101(3) -0.044(3) -0.035(2) 0.069(3)
N13 0.101(3) 0.111(3) 0.150(5) -0.074(3) -0.067(3) 0.078(3)
N14 0.081(2) 0.110(3) 0.101(3) -0.044(3) -0.027(2) 0.053(2)
N15 0.127(4) 0.150(5) 0.161(6) -0.072(4) -0.047(4) 0.103(4)
N16 0.088(3) 0.112(3) 0.080(3) -0.012(2) -0.012(2) 0.066(3)
N17 0.163(5) 0.314(10) 0.090(3) -0.050(4) -0.047(3) 0.202(7)
N18 0.077(3) 0.147(4) 0.101(4) -0.006(3) -0.024(2) 0.066(3)
N19 0.101(3) 0.168(5) 0.074(3) -0.022(3) -0.030(2) 0.088(3)
N20 0.145(6) 0.326(12) 0.161(7) -0.081(7) -0.075(5) 0.183(8)
C1 0.081(3) 0.147(6) 0.081(4) -0.015(3) -0.031(3) 0.058(4)
C2 0.171(7) 0.121(5) 0.108(5) -0.039(4) -0.081(5) 0.080(6)
C3 0.118(5) 0.093(4) 0.132(6) 0.008(4) -0.051(4) 0.040(3)
C4 0.117(4) 0.071(3) 0.093(4) -0.011(3) -0.044(3) 0.030(3)
C5 0.115(4) 0.067(3) 0.070(3) -0.008(2) -0.025(3) 0.033(3)
C6 0.076(3) 0.085(3) 0.060(2) -0.009(2) -0.0179(19) 0.034(2)
C7 0.095(4) 0.079(3) 0.074(4) -0.019(3) -0.006(3) 0.030(3)
C8 0.071(5) 0.119(7) 0.104(7) 0.001(5) -0.042(5) 0.015(5)
C9 0.072(3) 0.118(4) 0.069(3) -0.006(3) -0.012(2) 0.015(3)
C10 0.107(4) 0.084(3) 0.090(4) -0.016(3) -0.043(3) 0.043(3)
C11 0.063(6) 0.034(5) 0.046(5) -0.005(4) 0.013(4) -0.012(5)
C12 0.051(5) 0.039(5) 0.077(6) -0.019(5) 0.017(5) -0.005(5)
C13 0.081(3) 0.067(3) 0.084(3) 0.015(2) -0.016(2) 0.028(2)
C14 0.155(6) 0.060(3) 0.104(4) -0.008(3) -0.042(4) 0.050(3)
C15 0.122(4) 0.069(3) 0.060(2) -0.003(2) -0.021(3) 0.045(3)
C16 0.105(5) 0.063(3) 0.116(5) -0.024(3) -0.014(4) 0.028(3)
C17 0.097(4) 0.079(3) 0.084(4) 0.015(3) -0.007(3) 0.015(3)
C18 0.107(5) 0.100(5) 0.127(6) 0.021(4) 0.000(4) -0.018(4)
C19 0.133(5) 0.134(5) 0.068(3) -0.033(3) -0.034(3) 0.086(4)
C20 0.158(6) 0.122(5) 0.064(3) -0.046(3) -0.027(3) 0.090(4)
C21 0.116(4) 0.143(6) 0.123(5) -0.063(5) -0.035(4) 0.089(5)
C22 0.105(4) 0.106(4) 0.090(4) -0.033(3) -0.048(3) 0.069(3)
C23 0.102(3) 0.113(4) 0.063(3) -0.015(2) -0.031(2) 0.066(3)
C24 0.095(3) 0.132(4) 0.064(3) -0.021(3) -0.031(2) 0.070(3)
C25 0.091(3) 0.119(4) 0.078(3) -0.027(3) -0.033(3) 0.065(3)
C26 0.091(4) 0.157(6) 0.085(4) 0.017(4) -0.010(3) 0.067(4)
C27 0.088(4) 0.189(7) 0.063(3) -0.007(4) -0.036(3) 0.053(4)
C28 0.113(4) 0.110(4) 0.071(3) -0.028(3) -0.033(3) 0.071(3)
C29 0.063(6) 0.034(5) 0.046(5) -0.005(4) 0.013(4) -0.012(5)
C30 0.051(5) 0.039(5) 0.077(6) -0.019(5) 0.017(5) -0.005(5)
C31 0.092(3) 0.143(5) 0.101(4) -0.060(4) -0.041(3) 0.077(4)
C32 0.095(4) 0.140(5) 0.146(6) -0.057(5) -0.048(4) 0.082(4)
C33 0.081(3) 0.104(4) 0.074(3) -0.029(3) -0.026(2) 0.051(3)
C34 0.094(3) 0.160(5) 0.064(3) -0.001(3) -0.014(2) 0.093(4)
C35 0.106(4) 0.179(7) 0.085(4) 0.006(4) -0.014(3) 0.084(5)
C36 0.161(7) 0.185(8) 0.091(4) -0.042(5) -0.047(5) 0.124(7)
O1 0.088(3) 0.074(3) 0.094(3) -0.010(2) 0.016(3) -0.014(3)
O2 0.102(4) 0.143(6) 0.070(3) -0.058(4) -0.037(3) 0.068(4)
O3 0.0471(12) 0.0499(13) 0.0808(16) -0.0130(12) -0.0100(11) 0.0051(10)
C43 0.0418(15) 0.0581(19) 0.0627(19) -0.0102(15) -0.0091(13) 0.0058(14)
C44 0.0545(18) 0.070(2) 0.079(2) -0.0130(19) -0.0194(17) 0.0031(17)
C41 0.0453(15) 0.0462(16) 0.0615(18) -0.0063(14) 0.0054(14) 0.0060(13)
C40 0.066(2) 0.059(2) 0.064(2) -0.0010(17) -0.0043(17) 0.0161(16)
C39 0.113(3) 0.085(3) 0.069(2) 0.002(2) -0.003(2) 0.039(3)
C38 0.151(5) 0.076(3) 0.081(3) 0.031(3) 0.038(3) 0.052(3)
C37 0.129(4) 0.054(2) 0.135(5) 0.017(3) 0.060(4) 0.015(3)
C42 0.071(2) 0.055(2) 0.090(3) -0.007(2) 0.013(2) 0.0022(17)

loop_
_atom_type_symbol
_atom_type_description
_atom_type_scat_dispersion_real
_atom_type_scat_dispersion_imag
_atom_type_scat_source
C C 0.0181 0.0091 'International Tables Vol C Tables 4.2.6.8 and 6.1.1.4'
H H 0.0000 0.0000 'International Tables Vol C Tables 4.2.6.8 and 6.1.1.4'
N N 0.0311 0.0180 'International Tables Vol C Tables 4.2.6.8 and 6.1.1.4'
O O 0.0492 0.0322 'International Tables Vol C Tables 4.2.6.8 and 6.1.1.4'

loop_
_geom_angle_atom_site_label_1
_geom_angle_atom_site_label_2
_geom_angle_atom_site_label_3
_geom_angle
C15 N1 C13 114.2(4)
C15 N2 C14 112.2(5)
C13 N3 C14 114.8(5)
C15 N4 H4A 120.0
C15 N4 H4B 120.0
H4A N4 H4B 120.0
C14 N5 H5A 120.0
C14 N5 H5B 120.0
H5A N5 H5B 120.0
C16 N6 C17 120.2(5)
C18 N7 C17 116.7(6)
C16 N8 C18 112.4(5)
C17 N9 H9A 120.0
C17 N9 H9B 120.0
H9A N9 H9B 120.0
C18 N10 H10A 120.0
C18 N10 H10B 120.0
H10A N10 H10B 120.0
C31 N11 C33 118.1(4)
C32 N12 C33 117.1(4)
C31 N13 C32 119.4(5)
C33 N14 H14A 120.0
C33 N14 H14B 120.0
H14A N14 H14B 120.0
C32 N15 H15A 120.0
C32 N15 H15B 120.0
H15A N15 H15B 120.0
C35 N16 C34 114.7(5)
C36 N17 C35 112.6(6)
C34 N18 C36 114.6(5)
C35 N19 H19A 120.0
C35 N19 H19B 120.0
H19A N19 H19B 120.0
C36 N20 H20A 120.0
C36 N20 H20B 120.0
H20A N20 H20B 120.0
C2 C1 C10 115.4(5)
C2 C1 C19 121.6(6)
C10 C1 C19 123.0(7)
C10 C5 C6 120.3(5)
C10 C5 C4 117.4(5)
C6 C5 C4 122.0(5)
C7 C6 C5 121.7(5)
C7 C6 H6 119.2
C5 C6 H6 119.2
C8 C7 C6 117.6(6)
C8 C7 C16 121.7(6)
C6 C7 C16 120.5(5)
C7 C8 C9 120.4(7)
C7 C8 H8 119.8
C9 C8 H8 119.8
C10 C9 C8 118.4(5)
C10 C9 H9 120.8
C8 C9 H9 120.8
C5 C10 C1 124.0(6)
C5 C10 C9 120.3(6)
C1 C10 C9 115.6(5)
N3 C13 N1 124.7(5)
N3 C13 C4 116.3(5)
N1 C13 C4 119.0(5)
N3 C14 N2 125.9(5)
N3 C14 N5 114.5(6)
N2 C14 N5 118.1(7)
N2 C15 N4 115.0(5)
N2 C15 N1 127.6(5)
N4 C15 N1 117.3(5)
N6 C16 N8 126.3(7)
N6 C16 C7 119.3(5)
N8 C16 C7 114.0(5)
N9 C17 N6 120.6(5)
N9 C17 N7 117.6(6)
N6 C17 N7 121.5(6)
N10 C18 N7 122.9(8)
N10 C18 N8 114.4(7)
N7 C18 N8 122.7(5)
C23 C22 C31 124.8(5)
C23 C22 C21 115.2(5)
C31 C22 C21 120.0(5)
C22 C23 C24 125.0(4)
C22 C23 C28 121.8(5)
C24 C23 C28 113.0(5)
C25 C24 C23 125.2(5)
C25 C24 H24 117.4
C23 C24 H24 117.4
C24 C25 C26 118.1(6)
C24 C25 C34 121.3(4)
C26 C25 C34 120.6(5)
C27 C26 C25 119.5(6)
C27 C26 H26 120.3
C25 C26 H26 120.3
C26 C27 C28 122.9(5)
C26 C27 H27 118.5
C28 C27 H27 118.5
C27 C28 C23 120.9(5)
C27 C28 C19 123.3(5)
C23 C28 C19 115.8(5)
N13 C31 N11 121.0(5)
N13 C31 C22 118.4(5)
N11 C31 C22 119.9(5)
N15 C32 N12 119.2(6)
N15 C32 N13 117.4(6)
N12 C32 N13 121.9(5)
N14 C33 N12 118.7(4)
N14 C33 N11 119.5(5)
N12 C33 N11 121.7(5)
N18 C34 N16 126.1(5)
N18 C34 C25 118.7(4)
N16 C34 C25 115.2(4)
N16 C35 N19 124.0(6)
N16 C35 N17 125.3(6)
N19 C35 N17 110.7(7)
N17 C36 N18 125.5(6)
N17 C36 N20 112.2(7)
N18 C36 N20 119.3(6)
C1 C2 C3 125.7(7)
C1 C2 O1 118.8(6)
C3 C2 O1 115.0(9)
C4 C3 C2 117.1(7)
C4 C3 H3 121.5
C2 C3 H3 121.5
C3 C4 C5 120.4(5)
C3 C4 C13 115.6(6)
C5 C4 C13 124.0(5)
C2 O1 C11 127.5(12)
C20 O2 C29 122.6(11)
C20 C19 C1 122.6(5)
C20 C19 C28 120.1(5)
C1 C19 C28 116.9(6)
C19 C20 C21 123.8(5)
C19 C20 O2 117.9(6)
C21 C20 O2 118.2(6)
C20 C21 C22 122.7(6)
C20 C21 H21 118.6
C22 C21 H21 118.6
C12 C11 O1 114.5(18)
C12 C11 H11A 108.6
O1 C11 H11A 108.6
C11 C12 H12A 109.5
C11 C12 H12B 109.5
H12A C12 H12B 109.5
C11 C12 H12C 109.5
H12A C12 H12C 109.5
H12B C12 H12C 109.5
O2 C29 C30 113.3(17)
O2 C29 H29A 108.9
C30 C29 H29A 108.9
O2 C29 H29B 108.9
C30 C29 H29B 108.9
H29A C29 H29B 107.7

loop_
_geom_bond_atom_site_label_1
_geom_bond_atom_site_label_2
_geom_bond_distance
N1 C15 1.337(7)
N1 C13 1.353(6)
N2 C15 1.295(7)
N2 C14 1.362(8)
N3 C13 1.302(7)
N3 C14 1.343(9)
N4 C15 1.315(7)
N4 H4A 0.8600
N4 H4B 0.8600
N5 C14 1.422(8)
N5 H5A 0.8600
N5 H5B 0.8600
N6 C16 1.254(8)
N6 C17 1.341(8)
N7 C18 1.347(10)
N7 C17 1.348(8)
N8 C16 1.345(8)
N8 C18 1.433(10)
N9 C17 1.309(8)
N9 H9A 0.8600
N9 H9B 0.8600
N10 C18 1.255(9)
N10 H10A 0.8600
N10 H10B 0.8600
N11 C31 1.335(8)
N11 C33 1.370(6)
N12 C32 1.315(8)
N12 C33 1.362(7)
N13 C31 1.320(7)
N13 C32 1.371(7)
N14 C33 1.283(7)
N14 H14A 0.8600
N14 H14B 0.8600
N15 C32 1.309(8)
N15 H15A 0.8600
N15 H15B 0.8600
N16 C35 1.216(9)
N16 C34 1.363(6)
N17 C36 1.294(9)
N17 C35 1.447(9)
N18 C34 1.304(7)
N18 C36 1.317(9)
N19 C35 1.349(8)
N19 H19A 0.8600
N19 H19B 0.8600
N20 C36 1.424(11)
N20 H20A 0.8600
N20 H20B 0.8600
C1 C2 1.344(12)
C1 C10 1.386(9)
C1 C19 1.477(7)
C5 C10 1.365(8)
C5 C6 1.406(7)
C5 C4 1.460(9)
C6 C7 1.388(8)
C6 H6 0.9300
C7 C8 1.386(9)
C7 C16 1.448(10)
C8 C9 1.453(10)
C8 H8 0.9300
C9 C10 1.391(9)
C9 H9 0.9300
C13 C4 1.509(7)
C22 C23 1.403(8)
C22 C31 1.431(7)
C22 C21 1.457(8)
C23 C24 1.412(8)
C23 C28 1.443(7)
C24 C25 1.327(8)
C24 H24 0.9300
C25 C26 1.417(8)
C25 C34 1.538(8)
C26 C27 1.317(11)
C26 H26 0.9300
C27 C28 1.353(10)
C27 H27 0.9300
C28 C19 1.523(8)
C2 C3 1.420(10)
C2 O1 1.443(11)
C3 C4 1.340(9)
C3 H3 0.9300
O1 C11 1.506(17)
C30 C29 1.527(18)
O2 C20 1.396(7)
O2 C29 1.444(18)
C19 C20 1.254(9)
C20 C21 1.358(10)
C21 H21 0.9300
C11 C12 1.471(18)
C11 H11A 0.9700
C11 H11B 0.9700
C12 H12A 0.9600
C12 H12B 0.9600
C12 H12C 0.9600
C29 H29A 0.9700
C29 H29B 0.9700

loop_
_platon_squeeze_void_nr
_platon_squeeze_void_average_x
_platon_squeeze_void_average_y
_platon_squeeze_void_average_z
_platon_squeeze_void_volume
_platon_squeeze_void_count_electrons
1 -0.021 0.017 -0.006 2979.9 35.2
